data_2022668
loop_
_publ_author_name
'Vera, Diana Roc\'io'
'Mantilla, Juan P.'
'Palma, Alirio'
'Cobo, Justo'
'Glidewell, Christopher'

_publ_section_title
;
 Synthesis and spectroscopic and structural characterization of three new
 2-methyl-4-styrylquinolines formed using Friedl\"ander reactions between
 (2-aminophenyl)chalcones and acetone
;
_journal_coeditor_code KY3221
_journal_issue 10
_journal_name_full 'Acta Crystallographica Section C'
_journal_page_first
;
;
_journal_paper_doi 10.1107/S2053229622008634
_journal_volume 78
_journal_year 2022
_chemical_formula_iupac 'C19 H14 F3 N'
_chemical_formula_moiety 'C19 H14 F3 N'
_chemical_formula_sum 'C19 H14 F3 N'
_chemical_formula_weight 313.31
_chemical_name_common
;
(<i>E</i>)-2-Methyl-4-[4-(trifluoromethyl)styryl]quinoline
;
_chemical_name_systematic
;
(<i>E</i>)-2-Methyl-4-{2-[4-(trifluoromethyl)phenyl]ethenyl}quinoline
;
_space_group_crystal_system monoclinic
_space_group_IT_number 15
_space_group_name_Hall '-C 2yc'
_space_group_name_H-M_alt 'C 1 2/c 1'
_atom_sites_solution_hydrogens geom
_atom_sites_solution_primary dual
_audit_creation_method SHELXL-2014
_cell_angle_alpha 90
_cell_angle_beta 91.440(2)
_cell_angle_gamma 90
_cell_formula_units_Z 8
_cell_length_a 17.2696(10)
_cell_length_b 10.8096(7)
_cell_length_c 16.1495(8)
_cell_measurement_reflns_used 3752
_cell_measurement_temperature 100(2)
_cell_measurement_theta_max 28.295
_cell_measurement_theta_min 2.223
_cell_volume 3013.8(3)
_computing_cell_refinement
;
SAINT (Bruker, 2017)
;
_computing_data_collection
;
APEX3 (Bruker, 2018)
;
_computing_data_reduction
;
SAINT (Bruker, 2017)
;
_computing_molecular_graphics
;
PLATON (Spek, 2020)
;
_computing_publication_material
;
SHELXL2014 (Sheldrick, 2015b) and PLATON (Spek, 2020)
;
_computing_structure_refinement
;
SHELXL2014 (Sheldrick, 2015b)
;
_computing_structure_solution
;
SHELXT2014 (Sheldrick, 2015a)
;
_diffrn_ambient_temperature 100(2)
_diffrn_measured_fraction_theta_full 0.999
_diffrn_measured_fraction_theta_max 0.999
_diffrn_measurement_device_type 'Bruker D8 Venture'
_diffrn_measurement_method '\f and \w scans'
_diffrn_radiation_monochromator 'multilayer mirror'
_diffrn_radiation_type MoK\a
_diffrn_radiation_wavelength 0.71073
_diffrn_reflns_av_R_equivalents 0.0850
_diffrn_reflns_av_unetI/netI 0.0333
_diffrn_reflns_limit_h_max 22
_diffrn_reflns_limit_h_min -22
_diffrn_reflns_limit_k_max 14
_diffrn_reflns_limit_k_min -14
_diffrn_reflns_limit_l_max 20
_diffrn_reflns_limit_l_min -21
_diffrn_reflns_number 46287
_diffrn_reflns_theta_full 27.500
_diffrn_reflns_theta_max 28.295
_diffrn_reflns_theta_min 2.223
_diffrn_source 'INCOATEC high brilliance microfocus sealed tube'
_diffrn_standards_decay_% 0
_diffrn_standards_interval_count 0
_diffrn_standards_interval_time 0
_diffrn_standards_number 0
_exptl_absorpt_coefficient_mu 0.107
_exptl_absorpt_correction_T_max 0.987
_exptl_absorpt_correction_T_min 0.888
_exptl_absorpt_correction_type multi-scan
_exptl_absorpt_process_details
;
(SADABS; Bruker, 2016)
;
_exptl_crystal_colour colourless
_exptl_crystal_density_diffrn 1.381
_exptl_crystal_description block
_exptl_crystal_F_000 1296
_exptl_crystal_size_max 0.160
_exptl_crystal_size_mid 0.140
_exptl_crystal_size_min 0.120
_refine_diff_density_max 0.334
_refine_diff_density_min -0.295
_refine_ls_extinction_method none
_refine_ls_goodness_of_fit_ref 1.034
_refine_ls_hydrogen_treatment constr
_refine_ls_matrix_type full
_refine_ls_number_parameters 209
_refine_ls_number_reflns 3750
_refine_ls_number_restraints 0
_refine_ls_restrained_S_all 1.034
_refine_ls_R_factor_all 0.0671
_refine_ls_R_factor_gt 0.0474
_refine_ls_shift/su_max 0.000
_refine_ls_shift/su_mean 0.000
_refine_ls_structure_factor_coef Fsqd
_refine_ls_weighting_details 'w=1/[\s^2^(Fo^2^)+(0.0491P)^2^+3.9260P] where P=(Fo^2^+2Fc^2^)/3'
_refine_ls_weighting_scheme calc
_refine_ls_wR_factor_gt 0.1092
_refine_ls_wR_factor_ref 0.1213
_reflns_number_gt 2921
_reflns_number_total 3750
_reflns_threshold_expression 'I > 2\s(I)'
_cod_data_source_file ky3221sup1.cif
_cod_data_source_block II
_cod_original_sg_symbol_H-M 'C 2/c'
_cod_database_code 2022668
_shelx_space_group_comment
;
The symmetry employed for this shelxl refinement is uniquely defined
by the following loop, which should always be used as a source of
symmetry information in preference to the above space-group names.
They are only intended as comments.
;
_shelx_estimated_absorpt_t_min 0.983
_shelx_estimated_absorpt_t_max 0.987
_shelxl_version_number 2.014

loop_
_space_group_symop_operation_xyz
'x, y, z'
'-x, y, -z+1/2'
'x+1/2, y+1/2, z'
'-x+1/2, y+1/2, -z+1/2'
'-x, -y, -z'
'x, -y, z-1/2'
'-x+1/2, -y+1/2, -z'
'x+1/2, -y+1/2, z-1/2'

loop_
_atom_site_type_symbol
_atom_site_label
_atom_site_fract_x
_atom_site_fract_y
_atom_site_fract_z
_atom_site_U_iso_or_equiv
_atom_site_adp_type
_atom_site_calc_flag
_atom_site_occupancy
_atom_site_disorder_assembly
_atom_site_disorder_group
N N1 0.35530(8) 0.65666(13) 0.70993(8) 0.0214(3) Uani d 1 . .
C C2 0.40811(9) 0.73252(15) 0.68089(10) 0.0220(3) Uani d 1 . .
C C3 0.47497(9) 0.69044(15) 0.64043(10) 0.0208(3) Uani d 1 . .
H H3 0.5106 0.7490 0.6197 0.025 Uiso calc 1 . .
C C4 0.48905(9) 0.56618(15) 0.63077(9) 0.0184(3) Uani d 1 . .
C C4A 0.43320(9) 0.48166(15) 0.66242(9) 0.0176(3) Uani d 1 . .
C C5 0.44046(9) 0.35106(15) 0.65886(10) 0.0216(3) Uani d 1 . .
H H5 0.4847 0.3153 0.6345 0.026 Uiso calc 1 . .
C C6 0.38443(10) 0.27589(16) 0.69007(10) 0.0242(3) Uani d 1 . .
H H6 0.3905 0.1886 0.6874 0.029 Uiso calc 1 . .
C C7 0.31786(10) 0.32625(16) 0.72612(10) 0.0245(4) Uani d 1 . .
H H7 0.2789 0.2732 0.7465 0.029 Uiso calc 1 . .
C C8 0.30976(9) 0.45181(16) 0.73152(10) 0.0221(3) Uani d 1 . .
H H8 0.2651 0.4855 0.7562 0.026 Uiso calc 1 . .
C C8A 0.36711(9) 0.53235(15) 0.70072(9) 0.0187(3) Uani d 1 . .
C C21 0.39360(11) 0.86894(16) 0.69174(13) 0.0324(4) Uani d 1 . .
H H21A 0.3714 0.8837 0.7461 0.049 Uiso calc 1 . .
H H21B 0.3574 0.8978 0.6482 0.049 Uiso calc 1 . .
H H21C 0.4426 0.9141 0.6879 0.049 Uiso calc 1 . .
C C41 0.55777(9) 0.52090(15) 0.58805(9) 0.0189(3) Uani d 1 . .
H H41 0.5541 0.4430 0.5610 0.023 Uiso calc 1 . .
C C42 0.62479(9) 0.58178(15) 0.58464(10) 0.0205(3) Uani d 1 . .
H H42 0.6276 0.6595 0.6120 0.025 Uiso calc 1 . .
C C421 0.69464(9) 0.54044(15) 0.54269(9) 0.0181(3) Uani d 1 . .
C C422 0.76181(9) 0.61241(16) 0.55017(10) 0.0224(3) Uani d 1 . .
H H422 0.7611 0.6860 0.5824 0.027 Uiso calc 1 . .
C C423 0.82949(9) 0.57845(15) 0.51149(10) 0.0229(3) Uani d 1 . .
H H423 0.8747 0.6282 0.5172 0.027 Uiso calc 1 . .
C C424 0.83043(9) 0.47101(15) 0.46437(9) 0.0188(3) Uani d 1 . .
C C425 0.76429(9) 0.39804(15) 0.45619(9) 0.0196(3) Uani d 1 . .
H H425 0.7652 0.3246 0.4239 0.024 Uiso calc 1 . .
C C426 0.69721(9) 0.43241(15) 0.49513(10) 0.0198(3) Uani d 1 . .
H H426 0.6523 0.3820 0.4895 0.024 Uiso calc 1 . .
C C427 0.90242(9) 0.43013(16) 0.42322(10) 0.0232(3) Uani d 1 . .
F F471 0.93775(6) 0.33641(11) 0.46404(8) 0.0390(3) Uani d 1 . .
F F472 0.88912(7) 0.38927(13) 0.34613(7) 0.0460(3) Uani d 1 . .
F F473 0.95562(6) 0.51919(11) 0.41781(8) 0.0390(3) Uani d 1 . .

loop_
_atom_site_aniso_label
_atom_site_aniso_U_11
_atom_site_aniso_U_22
_atom_site_aniso_U_33
_atom_site_aniso_U_12
_atom_site_aniso_U_13
_atom_site_aniso_U_23
N1 0.0182(7) 0.0233(7) 0.0229(7) 0.0019(5) 0.0041(5) -0.0005(5)
C2 0.0196(8) 0.0223(8) 0.0245(8) 0.0015(6) 0.0053(6) 0.0003(6)
C3 0.0168(7) 0.0223(8) 0.0236(8) -0.0009(6) 0.0048(6) 0.0016(6)
C4 0.0154(7) 0.0235(8) 0.0162(7) 0.0020(6) 0.0002(5) -0.0001(6)
C4A 0.0160(7) 0.0218(8) 0.0150(7) 0.0001(6) -0.0010(5) 0.0004(6)
C5 0.0208(8) 0.0224(8) 0.0216(7) 0.0016(6) 0.0010(6) -0.0013(6)
C6 0.0270(9) 0.0213(8) 0.0241(8) -0.0028(7) -0.0003(6) 0.0003(6)
C7 0.0226(8) 0.0278(9) 0.0233(8) -0.0066(7) 0.0022(6) 0.0012(6)
C8 0.0174(7) 0.0280(9) 0.0210(7) -0.0021(6) 0.0033(6) -0.0005(6)
C8A 0.0171(7) 0.0228(8) 0.0163(7) 0.0005(6) 0.0004(6) 0.0004(6)
C21 0.0306(10) 0.0227(9) 0.0448(11) 0.0030(7) 0.0160(8) -0.0003(8)
C41 0.0173(7) 0.0210(7) 0.0186(7) 0.0030(6) 0.0013(6) 0.0000(6)
C42 0.0187(7) 0.0225(8) 0.0205(7) 0.0012(6) 0.0015(6) -0.0019(6)
C421 0.0159(7) 0.0217(8) 0.0169(7) 0.0007(6) 0.0013(5) 0.0011(6)
C422 0.0196(8) 0.0223(8) 0.0254(8) -0.0014(6) 0.0020(6) -0.0057(6)
C423 0.0175(8) 0.0236(8) 0.0277(8) -0.0042(6) 0.0021(6) -0.0033(6)
C424 0.0160(7) 0.0217(8) 0.0189(7) 0.0014(6) 0.0013(6) 0.0017(6)
C425 0.0193(7) 0.0199(7) 0.0197(7) -0.0003(6) 0.0018(6) -0.0021(6)
C426 0.0158(7) 0.0218(8) 0.0220(7) -0.0025(6) 0.0010(6) -0.0010(6)
C427 0.0201(8) 0.0248(8) 0.0251(8) -0.0019(6) 0.0041(6) -0.0024(6)
F471 0.0287(6) 0.0367(6) 0.0522(7) 0.0131(5) 0.0118(5) 0.0077(5)
F472 0.0307(6) 0.0758(9) 0.0318(6) -0.0015(6) 0.0096(5) -0.0237(6)
F473 0.0274(6) 0.0328(6) 0.0578(7) -0.0076(5) 0.0212(5) -0.0055(5)

loop_
_atom_type_symbol
_atom_type_description
_atom_type_scat_dispersion_real
_atom_type_scat_dispersion_imag
_atom_type_scat_source
C C 0.0033 0.0016 'International Tables Vol C Tables 4.2.6.8 and 6.1.1.4'
H H 0.0000 0.0000 'International Tables Vol C Tables 4.2.6.8 and 6.1.1.4'
N N 0.0061 0.0033 'International Tables Vol C Tables 4.2.6.8 and 6.1.1.4'
F F 0.0171 0.0103 'International Tables Vol C Tables 4.2.6.8 and 6.1.1.4'

loop_
_geom_angle_atom_site_label_1
_geom_angle_atom_site_label_2
_geom_angle_atom_site_label_3
_geom_angle_site_symmetry_1
_geom_angle_site_symmetry_3
_geom_angle
_geom_angle_publ_flag
C2 N1 C8A . . 117.72(14) ?
N1 C2 C3 . . 122.85(15) ?
N1 C2 C21 . . 116.62(14) ?
C3 C2 C21 . . 120.53(15) ?
C4 C3 C2 . . 120.99(15) ?
C4 C3 H3 . . 119.5 ?
C2 C3 H3 . . 119.5 ?
C3 C4 C4A . . 117.40(14) ?
C3 C4 C41 . . 121.69(14) ?
C4A C4 C41 . . 120.90(14) ?
C5 C4A C8A . . 118.29(14) ?
C5 C4A C4 . . 124.02(14) ?
C8A C4A C4 . . 117.69(14) ?
C6 C5 C4A . . 120.77(15) ?
C6 C5 H5 . . 119.6 ?
C4A C5 H5 . . 119.6 ?
C5 C6 C7 . . 120.90(16) ?
C5 C6 H6 . . 119.5 ?
C7 C6 H6 . . 119.5 ?
C8 C7 C6 . . 119.67(15) ?
C8 C7 H7 . . 120.2 ?
C6 C7 H7 . . 120.2 ?
C7 C8 C8A . . 120.89(15) ?
C7 C8 H8 . . 119.6 ?
C8A C8 H8 . . 119.6 ?
N1 C8A C8 . . 117.23(14) ?
N1 C8A C4A . . 123.33(14) ?
C8 C8A C4A . . 119.44(15) ?
C2 C21 H21A . . 109.5 ?
C2 C21 H21B . . 109.5 ?
H21A C21 H21B . . 109.5 ?
C2 C21 H21C . . 109.5 ?
H21A C21 H21C . . 109.5 ?
H21B C21 H21C . . 109.5 ?
C42 C41 C4 . . 124.49(15) ?
C42 C41 H41 . . 117.8 ?
C4 C41 H41 . . 117.8 ?
C41 C42 C421 . . 126.36(15) ?
C41 C42 H42 . . 116.8 ?
C421 C42 H42 . . 116.8 ?
C426 C421 C422 . . 118.27(14) ?
C426 C421 C42 . . 123.05(14) ?
C422 C421 C42 . . 118.68(14) ?
C423 C422 C421 . . 121.30(15) ?
C423 C422 H422 . . 119.4 ?
C421 C422 H422 . . 119.4 ?
C422 C423 C424 . . 119.29(15) ?
C422 C423 H423 . . 120.4 ?
C424 C423 H423 . . 120.4 ?
C423 C424 C425 . . 120.34(14) ?
C423 C424 C427 . . 120.88(14) ?
C425 C424 C427 . . 118.77(14) ?
C426 C425 C424 . . 119.97(15) ?
C426 C425 H425 . . 120.0 ?
C424 C425 H425 . . 120.0 ?
C425 C426 C421 . . 120.83(14) ?
C425 C426 H426 . . 119.6 ?
C421 C426 H426 . . 119.6 ?
F473 C427 F472 . . 106.26(14) ?
F473 C427 F471 . . 105.69(14) ?
F472 C427 F471 . . 105.82(14) ?
F473 C427 C424 . . 113.47(14) ?
F472 C427 C424 . . 112.81(14) ?
F471 C427 C424 . . 112.17(13) ?

loop_
_geom_bond_atom_site_label_1
_geom_bond_atom_site_label_2
_geom_bond_site_symmetry_2
_geom_bond_distance
_geom_bond_publ_flag
N1 C2 . 1.321(2) ?
N1 C8A . 1.368(2) ?
C2 C3 . 1.416(2) ?
C2 C21 . 1.507(2) ?
C3 C4 . 1.375(2) ?
C3 H3 . 0.9500 ?
C4 C4A . 1.432(2) ?
C4 C41 . 1.471(2) ?
C4A C5 . 1.419(2) ?
C4A C8A . 1.422(2) ?
C5 C6 . 1.369(2) ?
C5 H5 . 0.9500 ?
C6 C7 . 1.411(2) ?
C6 H6 . 0.9500 ?
C7 C8 . 1.368(2) ?
C7 H7 . 0.9500 ?
C8 C8A . 1.418(2) ?
C8 H8 . 0.9500 ?
C21 H21A . 0.9800 ?
C21 H21B . 0.9800 ?
C21 H21C . 0.9800 ?
C41 C42 . 1.334(2) ?
C41 H41 . 0.9500 ?
C42 C421 . 1.468(2) ?
C42 H42 . 0.9500 ?
C421 C426 . 1.399(2) ?
C421 C422 . 1.400(2) ?
C422 C423 . 1.388(2) ?
C422 H422 . 0.9500 ?
C423 C424 . 1.389(2) ?
C423 H423 . 0.9500 ?
C424 C425 . 1.392(2) ?
C424 C427 . 1.491(2) ?
C425 C426 . 1.383(2) ?
C425 H425 . 0.9500 ?
C426 H426 . 0.9500 ?
C427 F473 . 1.3350(19) ?
C427 F472 . 1.335(2) ?
C427 F471 . 1.347(2) ?

loop_
_geom_hbond_atom_site_label_D
_geom_hbond_atom_site_label_H
_geom_hbond_atom_site_label_A
_geom_hbond_site_symmetry_A
_geom_hbond_distance_DH
_geom_hbond_distance_HA
_geom_hbond_distance_DA
_geom_hbond_angle_DHA
_geom_hbond_publ_flag
C426 H426 Cg1 5_666 0.95 2.86 3.3627(17) 114 no

loop_
_geom_torsion_atom_site_label_1
_geom_torsion_atom_site_label_2
_geom_torsion_atom_site_label_3
_geom_torsion_atom_site_label_4
_geom_torsion_site_symmetry_1
_geom_torsion_site_symmetry_2
_geom_torsion_site_symmetry_3
_geom_torsion_site_symmetry_4
_geom_torsion
_geom_torsion_publ_flag
C8A N1 C2 C3 . . . . 0.7(2) ?
C8A N1 C2 C21 . . . . 179.91(15) ?
N1 C2 C3 C4 . . . . -1.3(3) ?
C21 C2 C3 C4 . . . . 179.50(16) ?
C2 C3 C4 C4A . . . . 0.6(2) ?
C2 C3 C4 C41 . . . . 179.28(15) ?
C3 C4 C4A C5 . . . . -178.50(15) ?
C41 C4 C4A C5 . . . . 2.8(2) ?
C3 C4 C4A C8A . . . . 0.6(2) ?
C41 C4 C4A C8A . . . . -178.12(13) ?
C8A C4A C5 C6 . . . . 1.3(2) ?
C4 C4A C5 C6 . . . . -179.65(15) ?
C4A C5 C6 C7 . . . . 0.4(2) ?
C5 C6 C7 C8 . . . . -1.3(3) ?
C6 C7 C8 C8A . . . . 0.5(2) ?
C2 N1 C8A C8 . . . . -179.51(14) ?
C2 N1 C8A C4A . . . . 0.6(2) ?
C7 C8 C8A N1 . . . . -178.81(15) ?
C7 C8 C8A C4A . . . . 1.1(2) ?
C5 C4A C8A N1 . . . . 177.91(14) ?
C4 C4A C8A N1 . . . . -1.2(2) ?
C5 C4A C8A C8 . . . . -2.0(2) ?
C4 C4A C8A C8 . . . . 178.87(14) ?
C3 C4 C41 C42 . . . . 28.1(2) ?
C4A C4 C41 C42 . . . . -153.27(16) ?
C4 C41 C42 C421 . . . . -179.85(15) ?
C41 C42 C421 C426 . . . . 4.6(3) ?
C41 C42 C421 C422 . . . . -175.68(16) ?
C426 C421 C422 C423 . . . . 0.2(2) ?
C42 C421 C422 C423 . . . . -179.59(15) ?
C421 C422 C423 C424 . . . . 0.1(3) ?
C422 C423 C424 C425 . . . . -0.2(2) ?
C422 C423 C424 C427 . . . . -178.80(15) ?
C423 C424 C425 C426 . . . . 0.0(2) ?
C427 C424 C425 C426 . . . . 178.65(15) ?
C424 C425 C426 C421 . . . . 0.3(2) ?
C422 C421 C426 C425 . . . . -0.3(2) ?
C42 C421 C426 C425 . . . . 179.40(15) ?
C423 C424 C427 F473 . . . . -16.7(2) ?
C425 C424 C427 F473 . . . . 164.64(15) ?
C423 C424 C427 F472 . . . . -137.61(16) ?
C425 C424 C427 F472 . . . . 43.7(2) ?
C423 C424 C427 F471 . . . . 102.99(18) ?
C425 C424 C427 F471 . . . . -75.67(19) ?

_cod_database_fobs_code 2022668
